data_2000721
loop_
_publ_author_name
'Kolev, T.'
'Preut, H.'
'Bleckmann, P.'
'Juchnovski, I.'

_publ_contact_author
;
       Dr. Hans Preut
       Fachbereich Chemie Universit\"at Dortmund
       Postfach 500500
       Otto-Hahn-Strasse 6
       D-4600 Dortmund 50
       Germany
;
_publ_section_title
;
 Structure of 2-(4-methylphenyl)-1<i>H</i>-indene-1,3(2<i>H</i>)-dione
;
_journal_issue 8
_journal_name_full 'Acta Crystallographica Section C'
_journal_page_first 1547
_journal_page_last 1549
_journal_paper_doi 10.1107/S0108270192005742
_journal_volume 48
_journal_year 1992
_chemical_formula_moiety 'C16 H12 O2'
_chemical_formula_sum 'C16 H12 O2'
_chemical_formula_weight 236.27
_chemical_melting_point 417.0(5)
_chemical_name_systematic
;
2-(4-methylphenyl)-1H-indene-1,3(2H)-dione
;
_space_group_IT_number 4
_symmetry_cell_setting monoclinic
_symmetry_space_group_name_Hall 'P 2yb'
_symmetry_space_group_name_H-M 'P 1 21 1'
_audit_creation_method
;
     text program nroff under UNIX
;
_cell_angle_alpha 90.0
_cell_angle_beta 95.780(10)
_cell_angle_gamma 90.0
_cell_formula_units_Z 2
_cell_length_a 8.465(2)
_cell_length_b 6.0620(10)
_cell_length_c 11.901(2)
_cell_measurement_reflns_used 20
_cell_measurement_temperature 293.0(10)
_cell_measurement_theta_max 13.0
_cell_measurement_theta_min 8.0
_cell_volume 607.6(2)
_computing_cell_refinement 'Nicolet R3m/V software'
_computing_data_collection 'Nicolet R3m/V software, release 4.11'
_computing_data_reduction 'Nicolet R3m/V software'
_computing_publication_material
;
    PARST (Nardelli, 1983), PLATON (Spek, 1982),
    MISSYM (Le Page, 1987)
;
_computing_structure_refinement
;
   SHELXTL-Plus, SHELX76 (Sheldrick, 1976)
;
_computing_structure_solution 'SHELXTL-Plus (Sheldrick, 1987)'
_diffrn_ambient_temperature 293.0(10)
_diffrn_measurement_device 'Nicolet R3m/V'
_diffrn_measurement_method \q/2\q
_diffrn_radiation_monochromator graphite
_diffrn_radiation_source 'X-ray tube'
_diffrn_radiation_type 'Mo K\a'
_diffrn_radiation_wavelength 0.71073
_diffrn_reflns_av_R_equivalents 0.022
_diffrn_reflns_limit_h_max 10
_diffrn_reflns_limit_h_min -10
_diffrn_reflns_limit_k_max 2
_diffrn_reflns_limit_k_min -7
_diffrn_reflns_limit_l_max 13
_diffrn_reflns_limit_l_min -13
_diffrn_reflns_number 2314
_diffrn_reflns_reduction_process
;
   Lorentz-polarization correction,
   data averaged
;
_diffrn_reflns_theta_max 22.5
_diffrn_reflns_theta_min 1.0
_diffrn_standards_decay_% 0
_diffrn_standards_interval_time 150
_diffrn_standards_number 6
_exptl_absorpt_coefficient_mu 0.08
_exptl_absorpt_correction_type none
_exptl_crystal_colour colourless
_exptl_crystal_density_diffrn 1.291
_exptl_crystal_F_000 248
_exptl_crystal_size_max 0.70
_exptl_crystal_size_mid 0.40
_exptl_crystal_size_min 0.22
_refine_diff_density_max 0.24
_refine_diff_density_min -0.26
_refine_ls_goodness_of_fit_obs 1.08
_refine_ls_hydrogen_treatment refU
_refine_ls_matrix_type full
_refine_ls_number_constraints 0
_refine_ls_number_parameters 164
_refine_ls_number_reflns 1167
_refine_ls_number_restraints 0
_refine_ls_R_factor_obs 0.033
_refine_ls_shift/esd_max 0.007
_refine_ls_shift/esd_mean 0.002
_refine_ls_structure_factor_coef F
_refine_ls_weighting_details w=1/[\s^2^(F)+0.0015F^2^]
_refine_ls_weighting_scheme calc
_refine_ls_wR_factor_obs 0.043
_reflns_number_observed 1167
_reflns_number_total 1194
_reflns_observed_criterion refl_observed_if_F>_4.0_\s(F)
_cod_data_source_file al1009.cif
_cod_data_source_block indene
_cod_depositor_comments
;
The following automatic conversions were performed:

'_chemical_melting_point' value '416.5-417.5' was changed to
'417.0(5)' - the average value was taken and precision was estimated.

Automatic conversion script
Id: cif_fix_values 1646 2011-03-28 12:23:43Z adriana 

The following automatic conversions were performed:

'_chemical_melting_point' value '416.5-417.5' was changed to
'417.0(5)' - the average value was taken and precision was estimated.

Automatic conversion script
Id: cif_fix_values 1715 2011-07-08 13:25:40Z adriana 

The following automatic conversions were performed:

'_refine_ls_weighting_scheme' value 'calc w=1/[\s^2^(F)+0.0015F^2^]'
was changed to 'calc'. New tag '_refine_ls_weighting_details' was
created. The value of the new tag was set to
'w=1/[\s^2^(F)+0.0015F^2^]'.

Automatic conversion script
Id: cif_fix_values 3143 2015-03-26 13:38:13Z robertas 
;
_cod_original_sg_symbol_H-M 'P 21'
_cod_database_code 2000721

loop_
_symmetry_equiv_pos_as_xyz
+x,+y,+z
-x,1/2+y,-z

loop_
_atom_site_aniso_label
_atom_site_aniso_U_11
_atom_site_aniso_U_22
_atom_site_aniso_U_33
_atom_site_aniso_U_12
_atom_site_aniso_U_13
_atom_site_aniso_U_23
O(1) 396(8) 788(13) 491(8) 133(9) 35(7) 116(11)
O(2) 696(10) 671(14) 803(11) 314(12) 111(9) 173(10)
C(1) 364(10) 547(14) 285(8) -2(10) 32(8) 81(10)
C(1') 433(11) 472(13) 355(10) -64(11) 54(8) 10(10)
C(2) 388(10) 486(13) 302(9) -22(10) 61(7) 68(10)
C(3) 494(12) 510(15) 469(12) 61(12) 75(9) 57(10)
C(4) 519(12) 597(16) 564(13) -4(13) 121(10) -53(10)
C(5) 421(11) 738(18) 494(12) -54(14) 53(9) -18(10)
C(6) 399(11) 723(18) 395(10) -13(13) -4(9) 108(10)
C(7) 412(10) 478(13) 297(9) -10(10) 51(8) 96(10)
C(8) 516(12) 490(16) 359(10) 3(11) 92(9) 117(10)
C(9) 408(10) 441(14) 336(10) 2(11) 20(8) -20(10)
C(10) 566(12) 440(15) 474(11) -89(12) 97(9) -39(10)
C(11) 611(13) 413(14) 525(12) -14(12) 114(10) -71(10)
C(12) 427(11) 488(13) 392(11) 90(11) 27(9) 31(10)
C(13) 534(11) 500(14) 380(10) -98(11) 71(9) -41(10)
C(14) 537(11) 439(13) 412(11) -69(11) 63(9) -95(10)
C(18) 716(15) 593(17) 499(12) 68(12) 183(11) -63(10)

loop_
_atom_site_label
_atom_site_fract_x
_atom_site_fract_y
_atom_site_fract_z
_atom_site_U_iso_or_equiv
_atom_site_thermal_displace_type
_atom_site_calc_flag
_atom_site_calc_attached_atom
O(1) 0.0334(2) 0.2469 0.41180(10) 0.0559 Uani ? ?
O(2) -0.2921(2) 0.7678(5) 0.2052(2) 0.0721 Uani ? ?
C(1) -0.0806(2) 0.3560(5) 0.3733(2) 0.0398 Uani ? ?
C(1') -0.0728(2) 0.5801(5) 0.3163(2) 0.0419 Uani ? ?
H(1') -.03840000 0.70170000 0.37980000 0.0546 Uiso calc C(1')
C(2) -0.2496(2) 0.2950(5) 0.3752(2) 0.0390 Uani ? ?
C(3) -0.3153(3) 0.1126(6) 0.4233(2) 0.0489 Uani ? ?
H(3) -0.2496(3) 0.0071(6) 0.4662(2) 0.0746 Uiso calc C(3)
C(4) -0.4784(3) 0.0873(6) 0.4074(2) 0.0555 Uani ? ?
H(4) -0.5267(3) -0.0385(6) 0.4391(2) 0.0746 Uiso calc C(4)
C(5) -0.5738(3) 0.2420(6) 0.3460(2) 0.0550 Uani ? ?
H(5) -0.6867(3) 0.2207(6) 0.3364(2) 0.0746 Uiso calc C(5)
C(6) -0.5099(2) 0.4238(6) 0.2991(2) 0.0509 Uani ? ?
H(6) -0.5762(2) 0.5307(6) 0.2576(2) 0.0746 Uiso calc C(6)
C(7) -0.3451(2) 0.4479(5) 0.3137(2) 0.0394 Uani ? ?
C(8) -0.2452(2) 0.6211(5) 0.2694(2) 0.0452 Uani ? ?
C(9) 0.0440(2) 0.6082(5) 0.2290(2) 0.0396 Uani ? ?
C(10) 0.1281(2) 0.8031(6) 0.2248(2) 0.0490 Uani ? ?
H(10) 0.1184(2) 0.9145(6) 0.2810(2) 0.0746 Uiso calc C(10)
C(11) 0.2264(3) 0.8391(5) 0.1401(2) 0.0513 Uani ? ?
H(11) 0.2834(3) 0.9757(5) 0.1383(2) 0.0746 Uiso calc C(11)
C(12) 0.2438(2) 0.6806(5) 0.0578(2) 0.0436 Uani ? ?
C(13) 0.1591(2) 0.4870(5) 0.0623(2) 0.0470 Uani ? ?
H(13) 0.1682(2) 0.3759(5) 0.0058(2) 0.0746 Uiso calc C(13)
C(14) 0.0605(2) 0.4496(5) 0.1475(2) 0.0462 Uani ? ?
H(14) 0.0037(2) 0.3128(5) 0.1496(2) 0.0746 Uiso calc C(14)
C(18) 0.3545(3) 0.7217(6) -0.0322(2) 0.0594 Uani ? ?
H(18a) 0.3526(3) 0.5969(6) -0.0820(2) 0.0746 Uiso calc C(18)
H(18b) 0.4605(3) 0.7435(6) 0.0028(2) 0.0746 Uiso calc C(18)
H(18c) 0.3206(3) 0.8509(6) -0.0747(2) 0.0746 Uiso calc C(18)

loop_
_atom_type_symbol
_atom_type_scat_dispersion_real
_atom_type_scat_dispersion_imag
_atom_type_scat_source
C 0.002 0.002 International_Tables_Vol_IV_Table_2.2B
H 0 0 International_Tables_Vol_IV_Table_2.2B
O 0.008 0.006 International_Tables_Vol_IV_Table_2.2B

loop_
_geom_angle_atom_site_label_1
_geom_angle_atom_site_label_2
_geom_angle_atom_site_label_3
_geom_angle_site_symmetry_1
_geom_angle_site_symmetry_2
_geom_angle_site_symmetry_3
_geom_angle
_geom_angle_publ_flag
O(1) C(1) C(2) . . . 126.0(2) yes
O(1) C(1) C(1') . . . 125.6(2) yes
C(1') C(1) C(2) . . . 108.4(2) yes
C(1) C(1') C(9) . . . 117.8(2) yes
C(1) C(1') C(8) . . . 103.0(2) yes
C(8) C(1') C(9) . . . 113.3(2) yes
C(1) C(2) C(7) . . . 109.7(2) yes
C(1) C(2) C(3) . . . 129.4(2) yes
C(3) C(2) C(7) . . . 120.9(2) yes
C(2) C(3) C(4) . . . 117.9(3) yes
C(3) C(4) C(5) . . . 120.9(3) yes
C(4) C(5) C(6) . . . 121.5(2) yes
C(5) C(6) C(7) . . . 117.6(2) yes
C(2) C(7) C(6) . . . 121.2(2) yes
C(6) C(7) C(8) . . . 129.0(2) yes
C(2) C(7) C(8) . . . 109.8(2) yes
C(1') C(8) C(7) . . . 108.3(2) yes
O(2) C(8) C(7) . . . 125.7(2) yes
O(2) C(8) C(1') . . . 126.1(2) yes
C(1') C(9) C(14) . . . 121.5(2) yes
C(1') C(9) C(10) . . . 119.7(2) yes
C(10) C(9) C(14) . . . 118.7(2) yes
C(9) C(10) C(11) . . . 120.6(3) yes
C(10) C(11) C(12) . . . 121.1(3) yes
C(11) C(12) C(18) . . . 120.1(3) yes
C(11) C(12) C(13) . . . 117.9(2) yes
C(13) C(12) C(18) . . . 121.9(2) yes
C(12) C(13) C(14) . . . 121.2(2) yes
C(9) C(14) C(13) . . . 120.5(3) yes

loop_
_geom_bond_atom_site_label_1
_geom_bond_atom_site_label_2
_geom_bond_site_symmetry_1
_geom_bond_site_symmetry_2
_geom_bond_distance
_geom_bond_publ_flag
O(1) C(1) . . 1.220(3) yes
O(2) C(8) . . 1.212(4) yes
C(1) C(1') . . 1.523(4) yes
C(1) C(2) . . 1.480(3) yes
C(1') C(8) . . 1.530(3) yes
C(1') C(9) . . 1.514(3) yes
C(2) C(3) . . 1.387(4) yes
C(2) C(7) . . 1.389(4) yes
C(3) C(4) . . 1.383(3) yes
C(4) C(5) . . 1.395(4) yes
C(5) C(6) . . 1.371(5) yes
C(6) C(7) . . 1.396(3) yes
C(7) C(8) . . 1.479(4) yes
C(9) C(10) . . 1.383(4) yes
C(9) C(14) . . 1.382(4) yes
C(10) C(11) . . 1.387(3) yes
C(11) C(12) . . 1.391(4) yes
C(12) C(13) . . 1.379(4) yes
C(12) C(18) . . 1.513(3) yes
C(13) C(14) . . 1.396(3) yes
